data_4114597
loop_
_publ_author_name
'Yaofeng Yuan'
'M. Victoria Jim\'enez'
'Eduardo Sola'
'Fernando J. Lahoz'
'Luis A. Oro'

_publ_contact_author_address
;
  Departamento de Qu\'imica Inorg\'anica - I.C.M.A.
  Facultad de Ciencias
  Universidad de Zaragoza - C.S.I.C.
  50009 Zaragoza, Spain
;
_publ_contact_author_email lahoz@posta.unizar.es
_publ_contact_author_fax '+34 976 761187'
_publ_contact_author_name 'Dr. Fernando J. Lahoz'
_publ_contact_author_phone '+34 976 761147'
_publ_section_title
;
 Sequential C-H Activation and Dinuclear Insertion of Ethylene Promoted by
 a Diiridium Complex
;
_journal_name_full 'Journal of the American Chemical Society'
_journal_page_first 752
_journal_page_last 753
_journal_paper_doi 10.1021/ja016753i
_journal_volume 124
_journal_year 2002
_chemical_formula_moiety 'C40 H78 Ir2 N6 P2, C5 H12'
_chemical_formula_sum 'C45 H90 Ir2 N6 P2'
_chemical_formula_weight 1161.57
_chemical_name_systematic
; 
 ? 
;
_space_group_IT_number 2
_symmetry_cell_setting triclinic
_symmetry_space_group_name_Hall '-P 1'
_symmetry_space_group_name_H-M 'P -1'
_atom_sites_solution_hydrogens geom
_atom_sites_solution_primary direct
_atom_sites_solution_secondary difmap
_audit_creation_method SHELXL-97
_cell_angle_alpha 98.2550(10)
_cell_angle_beta 97.9660(10)
_cell_angle_gamma 115.2470(10)
_cell_formula_units_Z 2
_cell_length_a 12.3141(9)
_cell_length_b 12.4948(8)
_cell_length_c 18.1104(12)
_cell_measurement_reflns_used 4187
_cell_measurement_temperature 173(2)
_cell_measurement_theta_max 21.22
_cell_measurement_theta_min 2.26
_cell_volume 2431.3(3)
_computing_cell_refinement 'SAINT+ v. 6.01 (Bruker AXS, 2000)'
_computing_data_collection 'SMART v. 5.611 (Bruker AXS, 2000)'
_computing_data_reduction 'SAINT+ v. 6.01 (Bruker AXS, 2000)'
_computing_molecular_graphics 'XP program, SHELXTL v6.10,Bruker2000'
_computing_publication_material 'XCIF program, SHELXTLv6.10,BrukerAXS'
_computing_structure_refinement 'SHELXL-97 (Sheldrick, 1997)'
_computing_structure_solution 'SHELXS-97 (Sheldrick, 1990)'
_diffrn_ambient_temperature 173(2)
_diffrn_detector_area_resol_mean 8.26
_diffrn_measured_fraction_theta_full 0.977
_diffrn_measured_fraction_theta_max 0.901
_diffrn_measurement_device_type 'Bruker SMART APEX CCD system'
_diffrn_measurement_method '\w rotations with narrow frames'
_diffrn_radiation_monochromator graphite
_diffrn_radiation_source 'fine-focus sealed tube'
_diffrn_radiation_type MoK\a
_diffrn_radiation_wavelength 0.71073
_diffrn_reflns_av_R_equivalents 0.0867
_diffrn_reflns_av_sigmaI/netI 0.1250
_diffrn_reflns_limit_h_max 16
_diffrn_reflns_limit_h_min -16
_diffrn_reflns_limit_k_max 15
_diffrn_reflns_limit_k_min -16
_diffrn_reflns_limit_l_max 24
_diffrn_reflns_limit_l_min -24
_diffrn_reflns_number 29989
_diffrn_reflns_theta_full 27.50
_diffrn_reflns_theta_max 28.78
_diffrn_reflns_theta_min 1.85
_diffrn_standards_decay_% 'no decay'
_exptl_absorpt_coefficient_mu 5.570
_exptl_absorpt_correction_T_max 0.606
_exptl_absorpt_correction_T_min 0.337
_exptl_absorpt_correction_type multi-scan
_exptl_absorpt_process_details
; SADABS: Area-Detector Absorption Correction. (1996)  Bruker-AXS 
  within SAINT+ package, v. 6.01.
;
_exptl_crystal_colour orange
_exptl_crystal_density_diffrn 1.587
_exptl_crystal_description 'irregular block'
_exptl_crystal_F_000 1172
_exptl_crystal_size_max 0.14
_exptl_crystal_size_mid 0.12
_exptl_crystal_size_min 0.10
_refine_diff_density_max 3.604
_refine_diff_density_min -2.135
_refine_diff_density_rms 0.211
_refine_ls_extinction_method none
_refine_ls_goodness_of_fit_ref 0.937
_refine_ls_hydrogen_treatment mixed
_refine_ls_matrix_type full
_refine_ls_number_parameters 488
_refine_ls_number_reflns 11426
_refine_ls_number_restraints 20
_refine_ls_restrained_S_all 0.937
_refine_ls_R_factor_all 0.0967
_refine_ls_R_factor_gt 0.0598
_refine_ls_shift/su_max 0.003
_refine_ls_shift/su_mean 0.000
_refine_ls_structure_factor_coef Fsqd
_refine_ls_weighting_details 'calc w=1/[\s^2^(Fo^2^)+(0.0424P)^2^+0.0000P] where P=(Fo^2^+2Fc^2^)/3'
_refine_ls_weighting_scheme calc
_refine_ls_wR_factor_gt 0.1176
_refine_ls_wR_factor_ref 0.1282
_reflns_number_gt 6901
_reflns_number_total 11426
_reflns_threshold_expression >2sigma(I)
_cod_data_source_file ja016753i_s2_3.cif
_cod_data_source_block compound3
_cod_database_code 4114597

loop_
_symmetry_equiv_pos_as_xyz
'x, y, z'
'-x, -y, -z'

loop_
_atom_site_label
_atom_site_type_symbol
_atom_site_fract_x
_atom_site_fract_y
_atom_site_fract_z
_atom_site_U_iso_or_equiv
_atom_site_adp_type
_atom_site_occupancy
_atom_site_symmetry_multiplicity
_atom_site_calc_flag
_atom_site_refinement_flags
_atom_site_disorder_assembly
_atom_site_disorder_group
Ir1 Ir 0.41943(3) 0.15236(3) 0.23377(2) 0.03548(12) Uani 1 1 d D . .
H1 H 0.544(5) 0.262(5) 0.225(4) 0.04(2) Uiso 1 1 d D . .
Ir2 Ir 0.47899(3) -0.07510(3) 0.29448(2) 0.03832(12) Uani 1 1 d . . .
P1 P 0.3507(2) 0.1482(3) 0.10880(14) 0.0427(6) Uani 1 1 d . . .
P2 P 0.6747(2) -0.0641(2) 0.30702(15) 0.0440(6) Uani 1 1 d . . .
N1 N 0.5088(6) 0.1729(7) 0.3423(4) 0.0373(18) Uani 1 1 d . . .
N2 N 0.5368(7) 0.0890(7) 0.3692(4) 0.0425(19) Uani 1 1 d . . .
N3 N 0.3838(7) 0.2973(7) 0.3147(4) 0.045(2) Uani 1 1 d . . .
N4 N 0.2729(7) -0.0071(7) 0.2530(4) 0.043(2) Uani 1 1 d . . .
N5 N 0.3004(7) -0.0879(7) 0.2876(4) 0.0399(19) Uani 1 1 d . A .
N6 N 0.0611(8) -0.3251(8) 0.3594(6) 0.059(2) Uani 1 1 d . . .
C1 C 0.5802(9) 0.1353(9) 0.4439(5) 0.048(3) Uani 1 1 d . . .
H1A H 0.6084 0.0969 0.4780 0.056(11) Uiso 1 1 calc R . .
C2 C 0.5798(9) 0.2435(10) 0.4661(6) 0.057(3) Uani 1 1 d . . .
H2 H 0.6061 0.2931 0.5164 0.056(11) Uiso 1 1 calc R . .
C3 C 0.5331(8) 0.2650(9) 0.4001(6) 0.045(2) Uani 1 1 d . . .
C4 C 0.5007(9) 0.3570(9) 0.3740(5) 0.049(3) Uani 1 1 d . . .
H4A H 0.5678 0.4115 0.3526 0.042(7) Uiso 1 1 calc R . .
H4B H 0.4917 0.4070 0.4181 0.042(7) Uiso 1 1 calc R . .
C5 C 0.2802(9) 0.2342(9) 0.3523(6) 0.051(3) Uani 1 1 d . . .
H5A H 0.2982 0.1772 0.3783 0.042(7) Uiso 1 1 calc R . .
H5B H 0.2039 0.1853 0.3120 0.042(7) Uiso 1 1 calc R . .
C6 C 0.2562(11) 0.3164(10) 0.4097(7) 0.070(3) Uani 1 1 d . . .
H6A H 0.3278 0.3587 0.4538 0.042(7) Uiso 1 1 calc R . .
H6B H 0.1831 0.2678 0.4289 0.042(7) Uiso 1 1 calc R . .
C7 C 0.2343(12) 0.4099(11) 0.3723(8) 0.080(4) Uani 1 1 d . . .
H7A H 0.1574 0.3682 0.3319 0.042(7) Uiso 1 1 calc R . .
H7B H 0.2248 0.4679 0.4111 0.042(7) Uiso 1 1 calc R . .
C8 C 0.3404(10) 0.4772(10) 0.3380(7) 0.063(3) Uani 1 1 d . . .
H8A H 0.4152 0.5262 0.3793 0.042(7) Uiso 1 1 calc R . .
H8B H 0.3229 0.5336 0.3110 0.042(7) Uiso 1 1 calc R . .
C9 C 0.3642(9) 0.3905(9) 0.2818(6) 0.048(3) Uani 1 1 d . . .
H9A H 0.2931 0.3496 0.2374 0.042(7) Uiso 1 1 calc R . .
H9B H 0.4377 0.4385 0.2627 0.042(7) Uiso 1 1 calc R . .
C10 C 0.1523(9) -0.0433(9) 0.2459(6) 0.048(3) Uani 1 1 d . . .
H10 H 0.1082 -0.0061 0.2223 0.056(11) Uiso 1 1 calc R . .
C11 C 0.1024(9) -0.1401(9) 0.2769(6) 0.053(3) Uani 1 1 d . A .
H11 H 0.0187 -0.1811 0.2800 0.056(11) Uiso 1 1 calc R . .
C12 C 0.1945(9) -0.1685(9) 0.3030(6) 0.045(2) Uani 1 1 d . . .
C13 C 0.1819(9) -0.2710(10) 0.3397(7) 0.059(3) Uani 1 1 d . A .
H13A H 0.1908 -0.3333 0.3043 0.042(7) Uiso 1 1 calc R . .
H13B H 0.2478 -0.2411 0.3866 0.042(7) Uiso 1 1 calc R . .
C14A C 0.0602(14) -0.2502(14) 0.4253(9) 0.060(5) Uiso 0.732(14) 1 d P A 1
C15A C -0.0730(14) -0.2990(15) 0.4369(9) 0.066(5) Uiso 0.732(14) 1 d P A 1
C16A C -0.125(2) -0.430(2) 0.4437(13) 0.075(7) Uiso 0.732(14) 1 d P A 1
C17A C -0.1156(17) -0.5068(17) 0.3773(11) 0.077(5) Uiso 0.732(14) 1 d P A 1
C18A C 0.0224(15) -0.4510(16) 0.3661(10) 0.070(5) Uiso 0.732(14) 1 d P A 1
C14B C 0.084(3) -0.325(3) 0.4534(19) 0.043(10) Uiso 0.268(14) 1 d P A 2
C15B C -0.049(4) -0.380(4) 0.473(2) 0.056(12) Uiso 0.268(14) 1 d P A 2
C16B C -0.145(5) -0.468(5) 0.421(3) 0.057(15) Uiso 0.268(14) 1 d P A 2
C17B C -0.148(3) -0.486(3) 0.333(2) 0.045(10) Uiso 0.268(14) 1 d P A 2
C18B C -0.015(4) -0.435(4) 0.318(3) 0.062(12) Uiso 0.268(14) 1 d P A 2
C19 C 0.2379(9) 0.2089(10) 0.0869(6) 0.052(3) Uani 1 1 d . . .
H19 H 0.2820 0.2961 0.1149 0.042(10) Uiso 1 1 calc R . .
C20 C 0.1247(9) 0.1531(10) 0.1206(6) 0.061(3) Uani 1 1 d . . .
H20A H 0.0786 0.2003 0.1169 0.079(6) Uiso 1 1 calc R . .
H20B H 0.1508 0.1543 0.1745 0.079(6) Uiso 1 1 calc R . .
H20C H 0.0720 0.0691 0.0921 0.079(6) Uiso 1 1 calc R . .
C21 C 0.1990(10) 0.2120(11) 0.0040(6) 0.067(3) Uani 1 1 d . . .
H21A H 0.1504 0.1288 -0.0268 0.079(6) Uiso 1 1 calc R . .
H21B H 0.2724 0.2537 -0.0159 0.079(6) Uiso 1 1 calc R . .
H21C H 0.1491 0.2556 0.0013 0.079(6) Uiso 1 1 calc R . .
C22 C 0.4771(10) 0.2454(11) 0.0668(6) 0.059(3) Uani 1 1 d . . .
H22 H 0.4402 0.2313 0.0114 0.042(10) Uiso 1 1 calc R . .
C23 C 0.5283(10) 0.3849(10) 0.1012(7) 0.070(3) Uani 1 1 d . . .
H23A H 0.5544 0.4017 0.1570 0.079(6) Uiso 1 1 calc R . .
H23B H 0.4636 0.4094 0.0879 0.079(6) Uiso 1 1 calc R . .
H23C H 0.5989 0.4309 0.0800 0.079(6) Uiso 1 1 calc R . .
C24 C 0.5766(10) 0.2125(11) 0.0693(7) 0.072(4) Uani 1 1 d . . .
H24A H 0.6383 0.2651 0.0447 0.079(6) Uiso 1 1 calc R . .
H24B H 0.5441 0.1276 0.0422 0.079(6) Uiso 1 1 calc R . .
H24C H 0.6146 0.2226 0.1227 0.079(6) Uiso 1 1 calc R . .
C25 C 0.2937(10) -0.0021(10) 0.0410(5) 0.054(3) Uani 1 1 d . . .
H25 H 0.3547 -0.0325 0.0562 0.042(10) Uiso 1 1 calc R . .
C26 C 0.2867(11) -0.0039(11) -0.0435(6) 0.073(4) Uani 1 1 d . . .
H26A H 0.2478 -0.0882 -0.0729 0.079(6) Uiso 1 1 calc R . .
H26B H 0.3700 0.0389 -0.0519 0.079(6) Uiso 1 1 calc R . .
H26C H 0.2377 0.0363 -0.0602 0.079(6) Uiso 1 1 calc R . .
C27 C 0.1693(10) -0.0981(10) 0.0513(6) 0.068(3) Uani 1 1 d . . .
H27A H 0.1026 -0.0822 0.0281 0.079(6) Uiso 1 1 calc R . .
H27B H 0.1715 -0.0936 0.1060 0.079(6) Uiso 1 1 calc R . .
H27C H 0.1552 -0.1794 0.0264 0.079(6) Uiso 1 1 calc R . .
C28 C 0.7616(9) -0.0088(11) 0.4088(6) 0.063(3) Uani 1 1 d . . .
H28 H 0.7720 0.0757 0.4243 0.042(10) Uiso 1 1 calc R . .
C29 C 0.6979(11) -0.0737(11) 0.4646(6) 0.072(4) Uani 1 1 d . . .
H29A H 0.7117 -0.1451 0.4658 0.079(6) Uiso 1 1 calc R . .
H29B H 0.6094 -0.0995 0.4491 0.079(6) Uiso 1 1 calc R . .
H29C H 0.7306 -0.0193 0.5156 0.079(6) Uiso 1 1 calc R . .
C30 C 0.8914(10) 0.0046(13) 0.4208(7) 0.091(4) Uani 1 1 d . . .
H30A H 0.9346 0.0447 0.4742 0.079(6) Uiso 1 1 calc R . .
H30B H 0.9355 0.0538 0.3870 0.079(6) Uiso 1 1 calc R . .
H30C H 0.8882 -0.0758 0.4089 0.079(6) Uiso 1 1 calc R . .
C31 C 0.7733(8) 0.0472(10) 0.2579(6) 0.051(3) Uani 1 1 d . . .
H31 H 0.7182 0.0338 0.2078 0.042(10) Uiso 1 1 calc R . .
C32 C 0.8109(9) 0.1765(9) 0.2975(7) 0.064(3) Uani 1 1 d . . .
H32A H 0.8735 0.1999 0.3446 0.079(6) Uiso 1 1 calc R . .
H32B H 0.7388 0.1830 0.3102 0.079(6) Uiso 1 1 calc R . .
H32C H 0.8448 0.2306 0.2635 0.079(6) Uiso 1 1 calc R . .
C33 C 0.8839(10) 0.0326(11) 0.2362(7) 0.075(4) Uani 1 1 d . . .
H33A H 0.9214 0.0898 0.2046 0.079(6) Uiso 1 1 calc R . .
H33B H 0.8555 -0.0506 0.2073 0.079(6) Uiso 1 1 calc R . .
H33C H 0.9449 0.0495 0.2828 0.079(6) Uiso 1 1 calc R . .
C34 C 0.6826(11) -0.2052(11) 0.2693(6) 0.064(3) Uani 1 1 d . . .
H34 H 0.7722 -0.1818 0.2740 0.042(10) Uiso 1 1 calc R . .
C35 C 0.6355(11) -0.3043(11) 0.3123(8) 0.084(4) Uani 1 1 d . . .
H35A H 0.5482 -0.3288 0.3113 0.079(6) Uiso 1 1 calc R . .
H35B H 0.6826 -0.2743 0.3654 0.079(6) Uiso 1 1 calc R . .
H35C H 0.6448 -0.3743 0.2881 0.079(6) Uiso 1 1 calc R . .
C36 C 0.6248(11) -0.2517(11) 0.1852(6) 0.070(3) Uani 1 1 d . . .
H36A H 0.6340 -0.3242 0.1660 0.079(6) Uiso 1 1 calc R . .
H36B H 0.6657 -0.1888 0.1578 0.079(6) Uiso 1 1 calc R . .
H36C H 0.5371 -0.2726 0.1769 0.079(6) Uiso 1 1 calc R . .
C37 C 0.4948(8) 0.0412(8) 0.2061(5) 0.037(2) Uani 1 1 d . . .
H37 H 0.5797 0.0792 0.2180 0.056(11) Uiso 1 1 d R . .
C38 C 0.4425(9) -0.0828(9) 0.1722(5) 0.044(2) Uani 1 1 d . . .
H38A H 0.4958 -0.1187 0.1659 0.056(11) Uiso 1 1 d R . .
H38B H 0.3485 -0.1382 0.1533 0.056(11) Uiso 1 1 d R . .
C39 C 0.4025(6) -0.2567(6) 0.2749(4) 0.0166(15) Uani 1 1 d U . .
C40 C 0.4435(6) -0.2039(6) 0.3563(4) 0.0173(15) Uani 1 1 d U . .
C41 C -0.116(3) 0.560(3) 0.1349(18) 0.260(14) Uiso 1 1 d D . .
C42 C -0.053(2) 0.479(2) 0.1322(17) 0.239(12) Uiso 1 1 d D . .
C43 C 0.070(2) 0.553(2) 0.1149(14) 0.195(10) Uiso 1 1 d D . .
C44 C 0.1472(19) 0.4849(19) 0.1144(13) 0.177(9) Uiso 1 1 d D . .
C45 C 0.2686(18) 0.5587(18) 0.0933(11) 0.153(7) Uiso 1 1 d D . .

loop_
_atom_site_aniso_label
_atom_site_aniso_U_11
_atom_site_aniso_U_22
_atom_site_aniso_U_33
_atom_site_aniso_U_23
_atom_site_aniso_U_13
_atom_site_aniso_U_12
Ir1 0.0345(2) 0.0408(2) 0.0407(2) 0.01530(17) 0.01476(16) 0.02209(18)
Ir2 0.0400(2) 0.0401(3) 0.0404(2) 0.01382(17) 0.00951(16) 0.02171(19)
P1 0.0424(14) 0.0558(18) 0.0440(14) 0.0207(13) 0.0155(11) 0.0305(13)
P2 0.0413(14) 0.0456(17) 0.0476(15) 0.0131(12) 0.0103(11) 0.0211(13)
N1 0.037(4) 0.037(5) 0.042(4) 0.011(4) 0.011(3) 0.019(4)
N2 0.043(4) 0.050(5) 0.042(5) 0.016(4) 0.007(4) 0.027(4)
N3 0.051(5) 0.042(5) 0.049(5) 0.011(4) 0.021(4) 0.025(4)
N4 0.044(5) 0.052(5) 0.049(5) 0.020(4) 0.018(4) 0.032(4)
N5 0.043(4) 0.031(5) 0.043(4) 0.018(4) 0.014(3) 0.010(4)
N6 0.053(5) 0.053(6) 0.099(7) 0.047(5) 0.044(5) 0.033(5)
C1 0.057(6) 0.044(7) 0.043(6) 0.012(5) 0.007(5) 0.023(5)
C2 0.061(7) 0.058(8) 0.045(6) 0.004(5) 0.000(5) 0.025(6)
C3 0.041(5) 0.039(6) 0.051(6) 0.003(5) 0.011(4) 0.016(5)
C4 0.057(6) 0.040(6) 0.051(6) 0.005(5) 0.016(5) 0.025(5)
C5 0.056(6) 0.047(7) 0.060(7) 0.024(5) 0.026(5) 0.025(5)
C6 0.080(8) 0.056(8) 0.090(9) 0.017(7) 0.051(7) 0.037(7)
C7 0.101(10) 0.064(9) 0.102(10) 0.014(7) 0.056(8) 0.055(8)
C8 0.068(8) 0.059(8) 0.081(8) 0.020(6) 0.028(6) 0.042(7)
C9 0.053(6) 0.039(6) 0.059(6) 0.021(5) 0.018(5) 0.023(5)
C10 0.041(6) 0.049(7) 0.064(7) 0.025(5) 0.021(5) 0.024(5)
C11 0.037(6) 0.057(7) 0.077(7) 0.037(6) 0.024(5) 0.022(5)
C12 0.041(5) 0.049(7) 0.060(6) 0.025(5) 0.027(5) 0.025(5)
C13 0.044(6) 0.060(8) 0.099(9) 0.042(7) 0.036(6) 0.033(6)
C19 0.054(6) 0.064(8) 0.051(6) 0.024(5) 0.015(5) 0.035(6)
C20 0.048(6) 0.079(9) 0.078(8) 0.032(7) 0.015(6) 0.043(6)
C21 0.075(8) 0.095(10) 0.063(7) 0.040(7) 0.021(6) 0.059(7)
C22 0.063(7) 0.095(10) 0.053(6) 0.042(6) 0.036(5) 0.052(7)
C23 0.062(7) 0.079(9) 0.097(9) 0.054(8) 0.042(7) 0.040(7)
C24 0.058(7) 0.096(10) 0.091(9) 0.057(8) 0.044(7) 0.041(7)
C25 0.069(7) 0.067(8) 0.044(6) 0.013(5) 0.011(5) 0.049(6)
C26 0.101(10) 0.093(10) 0.054(7) 0.014(7) 0.017(6) 0.070(8)
C27 0.067(8) 0.065(8) 0.064(7) 0.006(6) 0.004(6) 0.028(7)
C28 0.039(6) 0.070(8) 0.075(8) 0.019(6) -0.006(5) 0.025(6)
C29 0.086(9) 0.079(9) 0.053(7) 0.034(6) 0.009(6) 0.036(7)
C30 0.056(8) 0.122(12) 0.081(9) 0.022(8) -0.011(6) 0.036(8)
C31 0.031(5) 0.071(8) 0.062(7) 0.026(6) 0.006(4) 0.030(5)
C32 0.041(6) 0.052(8) 0.088(9) 0.015(6) 0.010(6) 0.012(5)
C33 0.057(7) 0.099(10) 0.092(9) 0.035(8) 0.044(7) 0.044(7)
C34 0.060(7) 0.086(9) 0.059(7) 0.028(7) 0.024(6) 0.039(7)
C35 0.058(8) 0.060(9) 0.137(12) 0.042(8) 0.015(8) 0.025(7)
C36 0.075(8) 0.071(9) 0.074(8) 0.008(7) 0.016(6) 0.045(7)
C37 0.041(5) 0.047(6) 0.032(5) 0.015(4) 0.007(4) 0.025(5)
C38 0.055(6) 0.051(7) 0.045(6) 0.020(5) 0.009(5) 0.038(5)
C39 0.020(3) 0.004(3) 0.029(4) 0.006(3) 0.008(3) 0.008(3)
C40 0.019(3) 0.015(4) 0.024(3) 0.016(3) 0.007(3) 0.009(3)

loop_
_atom_type_symbol
_atom_type_description
_atom_type_scat_dispersion_real
_atom_type_scat_dispersion_imag
_atom_type_scat_source
C C 0.0033 0.0016 'International Tables Vol C Tables 4.2.6.8 and 6.1.1.4'
H H 0.0000 0.0000 'International Tables Vol C Tables 4.2.6.8 and 6.1.1.4'
N N 0.0061 0.0033 'International Tables Vol C Tables 4.2.6.8 and 6.1.1.4'
P P 0.1023 0.0942 'International Tables Vol C Tables 4.2.6.8 and 6.1.1.4'
Ir Ir -1.4442 7.9887 'International Tables Vol C Tables 4.2.6.8 and 6.1.1.4'

loop_
_geom_angle_atom_site_label_1
_geom_angle_atom_site_label_2
_geom_angle_atom_site_label_3
_geom_angle
C37 Ir1 N1 83.5(3)
C37 Ir1 N4 84.8(3)
N1 Ir1 N4 85.9(3)
C37 Ir1 P1 93.5(2)
N1 Ir1 P1 170.6(2)
N4 Ir1 P1 102.7(2)
C37 Ir1 N3 156.7(3)
N1 Ir1 N3 73.4(3)
N4 Ir1 N3 96.3(3)
P1 Ir1 N3 108.8(2)
C37 Ir1 H1 87(3)
N1 Ir1 H1 88(3)
N4 Ir1 H1 170(3)
P1 Ir1 H1 83(3)
N3 Ir1 H1 89(3)
C39 Ir2 C40 42.1(3)
C39 Ir2 N2 149.0(3)
C40 Ir2 N2 107.8(3)
C39 Ir2 N5 88.5(3)
C40 Ir2 N5 91.7(3)
N2 Ir2 N5 84.7(3)
C39 Ir2 C38 91.1(3)
C40 Ir2 C38 133.2(3)
N2 Ir2 C38 118.2(3)
N5 Ir2 C38 84.8(3)
C39 Ir2 C37 127.5(3)
C40 Ir2 C37 169.4(3)
N2 Ir2 C37 82.0(3)
N5 Ir2 C37 85.1(3)
C38 Ir2 C37 36.4(3)
C39 Ir2 P2 90.6(2)
C40 Ir2 P2 86.0(2)
N2 Ir2 P2 94.9(2)
N5 Ir2 P2 177.5(2)
C38 Ir2 P2 97.6(3)
C37 Ir2 P2 97.4(2)
C22 P1 C19 100.5(5)
C22 P1 C25 100.4(5)
C19 P1 C25 108.2(5)
C22 P1 Ir1 112.1(4)
C19 P1 Ir1 118.5(3)
C25 P1 Ir1 114.7(3)
C34 P2 C31 104.1(5)
C34 P2 C28 106.7(5)
C31 P2 C28 104.0(5)
C34 P2 Ir2 116.8(4)
C31 P2 Ir2 112.5(3)
C28 P2 Ir2 111.7(4)
C3 N1 N2 110.0(8)
C3 N1 Ir1 123.6(7)
N2 N1 Ir1 125.9(6)
C1 N2 N1 104.5(8)
C1 N2 Ir2 137.4(7)
N1 N2 Ir2 117.2(5)
C9 N3 C4 109.1(7)
C9 N3 C5 109.2(7)
C4 N3 C5 108.3(8)
C9 N3 Ir1 118.3(6)
C4 N3 Ir1 100.7(5)
C5 N3 Ir1 110.6(6)
C10 N4 N5 107.1(8)
C10 N4 Ir1 132.6(7)
N5 N4 Ir1 119.9(5)
C12 N5 N4 107.3(8)
C12 N5 Ir2 134.2(7)
N4 N5 Ir2 118.1(5)
C18B N6 C14A 135(2)
C18B N6 C18A 42.6(19)
C14A N6 C18A 113.0(11)
C18B N6 C13 114(2)
C14A N6 C13 110.1(10)
C18A N6 C13 112.5(9)
C18B N6 C14B 111(2)
C14A N6 C14B 46.2(13)
C18A N6 C14B 72.5(14)
C13 N6 C14B 108.1(14)
N2 C1 C2 112.6(9)
N2 C1 H1A 123.7
C2 C1 H1A 123.7
C1 C2 C3 104.5(9)
C1 C2 H2 127.8
C3 C2 H2 127.8
N1 C3 C2 108.4(9)
N1 C3 C4 111.9(8)
C2 C3 C4 139.7(9)
C3 C4 N3 110.6(8)
C3 C4 H4A 109.5
N3 C4 H4A 109.5
C3 C4 H4B 109.5
N3 C4 H4B 109.5
H4A C4 H4B 108.1
N3 C5 C6 115.3(8)
N3 C5 H5A 108.5
C6 C5 H5A 108.5
N3 C5 H5B 108.5
C6 C5 H5B 108.5
H5A C5 H5B 107.5
C5 C6 C7 109.7(9)
C5 C6 H6A 109.7
C7 C6 H6A 109.7
C5 C6 H6B 109.7
C7 C6 H6B 109.7
H6A C6 H6B 108.2
C8 C7 C6 109.9(10)
C8 C7 H7A 109.7
C6 C7 H7A 109.7
C8 C7 H7B 109.7
C6 C7 H7B 109.7
H7A C7 H7B 108.2
C7 C8 C9 111.5(9)
C7 C8 H8A 109.3
C9 C8 H8A 109.3
C7 C8 H8B 109.3
C9 C8 H8B 109.3
H8A C8 H8B 108.0
N3 C9 C8 114.0(8)
N3 C9 H9A 108.7
C8 C9 H9A 108.7
N3 C9 H9B 108.7
C8 C9 H9B 108.7
H9A C9 H9B 107.6
N4 C10 C11 110.2(9)
N4 C10 H10 124.9
C11 C10 H10 124.9
C10 C11 C12 107.4(9)
C10 C11 H11 126.3
C12 C11 H11 126.3
N5 C12 C11 108.0(9)
N5 C12 C13 125.3(9)
C11 C12 C13 126.7(9)
N6 C13 C12 110.2(8)
N6 C13 H13A 109.6
C12 C13 H13A 109.6
N6 C13 H13B 109.6
C12 C13 H13B 109.6
H13A C13 H13B 108.1
N6 C14A C15A 108.7(12)
C16A C15A C14A 111.9(15)
C17A C16A C15A 110.9(17)
C16A C17A C18A 110.2(15)
N6 C18A C17A 108.7(13)
C15B C14B N6 107(2)
C16B C15B C14B 119(4)
C15B C16B C17B 122(4)
C18B C17B C16B 111(3)
N6 C18B C17B 114(3)
C21 C19 C20 110.1(8)
C21 C19 P1 117.6(7)
C20 C19 P1 113.6(7)
C21 C19 H19 104.7
C20 C19 H19 104.7
P1 C19 H19 104.7
C19 C20 H20A 109.5
C19 C20 H20B 109.5
H20A C20 H20B 109.5
C19 C20 H20C 109.5
H20A C20 H20C 109.5
H20B C20 H20C 109.5
C19 C21 H21A 109.5
C19 C21 H21B 109.5
H21A C21 H21B 109.5
C19 C21 H21C 109.5
H21A C21 H21C 109.5
H21B C21 H21C 109.5
C24 C22 C23 110.6(10)
C24 C22 P1 113.6(8)
C23 C22 P1 113.3(7)
C24 C22 H22 106.2
C23 C22 H22 106.2
P1 C22 H22 106.2
C22 C23 H23A 109.5
C22 C23 H23B 109.5
H23A C23 H23B 109.5
C22 C23 H23C 109.5
H23A C23 H23C 109.5
H23B C23 H23C 109.5
C22 C24 H24A 109.5
C22 C24 H24B 109.5
H24A C24 H24B 109.5
C22 C24 H24C 109.5
H24A C24 H24C 109.5
H24B C24 H24C 109.5
C26 C25 C27 109.2(9)
C26 C25 P1 117.8(8)
C27 C25 P1 112.6(7)
C26 C25 H25 105.4
C27 C25 H25 105.4
P1 C25 H25 105.4
C25 C26 H26A 109.5
C25 C26 H26B 109.5
H26A C26 H26B 109.5
C25 C26 H26C 109.5
H26A C26 H26C 109.5
H26B C26 H26C 109.5
C25 C27 H27A 109.5
C25 C27 H27B 109.5
H27A C27 H27B 109.5
C25 C27 H27C 109.5
H27A C27 H27C 109.5
H27B C27 H27C 109.5
C29 C28 C30 109.8(10)
C29 C28 P2 116.4(8)
C30 C28 P2 114.5(9)
C29 C28 H28 105.0
C30 C28 H28 105.0
P2 C28 H28 105.0
C28 C29 H29A 109.5
C28 C29 H29B 109.5
H29A C29 H29B 109.5
C28 C29 H29C 109.5
H29A C29 H29C 109.5
H29B C29 H29C 109.5
C28 C30 H30A 109.5
C28 C30 H30B 109.5
H30A C30 H30B 109.5
C28 C30 H30C 109.5
H30A C30 H30C 109.5
H30B C30 H30C 109.5
C32 C31 C33 111.4(9)
C32 C31 P2 112.3(7)
C33 C31 P2 117.7(7)
C32 C31 H31 104.7
C33 C31 H31 104.7
P2 C31 H31 104.7
C31 C32 H32A 109.5
C31 C32 H32B 109.5
H32A C32 H32B 109.5
C31 C32 H32C 109.5
H32A C32 H32C 109.5
H32B C32 H32C 109.5
C31 C33 H33A 109.5
C31 C33 H33B 109.5
H33A C33 H33B 109.5
C31 C33 H33C 109.5
H33A C33 H33C 109.5
H33B C33 H33C 109.5
C36 C34 C35 111.4(10)
C36 C34 P2 111.1(8)
C35 C34 P2 116.1(8)
C36 C34 H34 105.8
C35 C34 H34 105.8
P2 C34 H34 105.8
C34 C35 H35A 109.5
C34 C35 H35B 109.5
H35A C35 H35B 109.5
C34 C35 H35C 109.5
H35A C35 H35C 109.5
H35B C35 H35C 109.5
C34 C36 H36A 109.5
C34 C36 H36B 109.5
H36A C36 H36B 109.5
C34 C36 H36C 109.5
H36A C36 H36C 109.5
H36B C36 H36C 109.5
C38 C37 Ir1 132.1(7)
C38 C37 Ir2 67.6(5)
Ir1 C37 Ir2 108.8(4)
C38 C37 H37 113.8
Ir1 C37 H37 114.1
Ir2 C37 H37 94.1
C37 C38 Ir2 76.0(5)
C37 C38 H38A 118.5
Ir2 C38 H38A 89.8
C37 C38 H38B 123.8
Ir2 C38 H38B 104.4
H38A C38 H38B 117.7
C40 C39 Ir2 69.6(4)
C39 C40 Ir2 68.3(4)
C43 C42 C41 106.1(19)
C42 C43 C44 111.7(18)
C43 C44 C45 110.6(17)

loop_
_geom_bond_atom_site_label_1
_geom_bond_atom_site_label_2
_geom_bond_distance
Ir1 C37 2.017(9)
Ir1 N1 2.039(7)
Ir1 N4 2.158(8)
Ir1 P1 2.289(2)
Ir1 N3 2.390(7)
Ir1 H1 1.61(4)
Ir2 C39 2.004(7)
Ir2 C40 2.022(7)
Ir2 N2 2.058(8)
Ir2 N5 2.120(8)
Ir2 C38 2.178(8)
Ir2 C37 2.287(8)
Ir2 P2 2.332(3)
P1 C22 1.859(10)
P1 C19 1.868(10)
P1 C25 1.872(10)
P2 C34 1.845(12)
P2 C31 1.847(10)
P2 C28 1.865(10)
N1 C3 1.335(11)
N1 N2 1.364(9)
N2 C1 1.327(11)
N3 C9 1.474(11)
N3 C4 1.486(11)
N3 C5 1.500(11)
N4 C10 1.335(11)
N4 N5 1.393(10)
N5 C12 1.362(11)
N6 C18B 1.32(4)
N6 C14A 1.411(16)
N6 C18A 1.465(18)
N6 C13 1.467(11)
N6 C14B 1.68(4)
C1 C2 1.356(13)
C1 H1A 0.9500
C2 C3 1.366(13)
C2 H2 0.9500
C3 C4 1.484(13)
C4 H4A 0.9900
C4 H4B 0.9900
C5 C6 1.503(13)
C5 H5A 0.9900
C5 H5B 0.9900
C6 C7 1.531(15)
C6 H6A 0.9900
C6 H6B 0.9900
C7 C8 1.496(14)
C7 H7A 0.9900
C7 H7B 0.9900
C8 C9 1.527(13)
C8 H8A 0.9900
C8 H8B 0.9900
C9 H9A 0.9900
C9 H9B 0.9900
C10 C11 1.346(12)
C10 H10 0.9500
C11 C12 1.370(12)
C11 H11 0.9500
C12 C13 1.487(13)
C13 H13A 0.9900
C13 H13B 0.9900
C14A C15A 1.54(2)
C15A C16A 1.51(3)
C16A C17A 1.48(3)
C17A C18A 1.59(2)
C14B C15B 1.59(5)
C15B C16B 1.34(7)
C16B C17B 1.57(7)
C17B C18B 1.56(5)
C19 C21 1.524(13)
C19 C20 1.528(13)
C19 H19 1.0000
C20 H20A 0.9800
C20 H20B 0.9800
C20 H20C 0.9800
C21 H21A 0.9800
C21 H21B 0.9800
C21 H21C 0.9800
C22 C24 1.445(13)
C22 C23 1.571(15)
C22 H22 1.0000
C23 H23A 0.9800
C23 H23B 0.9800
C23 H23C 0.9800
C24 H24A 0.9800
C24 H24B 0.9800
C24 H24C 0.9800
C25 C26 1.517(13)
C25 C27 1.547(14)
C25 H25 1.0000
C26 H26A 0.9800
C26 H26B 0.9800
C26 H26C 0.9800
C27 H27A 0.9800
C27 H27B 0.9800
C27 H27C 0.9800
C28 C29 1.484(14)
C28 C30 1.516(14)
C28 H28 1.0000
C29 H29A 0.9800
C29 H29B 0.9800
C29 H29C 0.9800
C30 H30A 0.9800
C30 H30B 0.9800
C30 H30C 0.9800
C31 C32 1.508(13)
C31 C33 1.543(13)
C31 H31 1.0000
C32 H32A 0.9800
C32 H32B 0.9800
C32 H32C 0.9800
C33 H33A 0.9800
C33 H33B 0.9800
C33 H33C 0.9800
C34 C36 1.502(14)
C34 C35 1.505(14)
C34 H34 1.0000
C35 H35A 0.9800
C35 H35B 0.9800
C35 H35C 0.9800
C36 H36A 0.9800
C36 H36B 0.9800
C36 H36C 0.9800
C37 C38 1.400(12)
C37 H37 0.9216
C38 H38A 0.9500
C38 H38B 1.0366
C39 C40 1.447(9)
C41 C42 1.52(2)
C42 C43 1.507(19)
C43 C44 1.512(18)
C44 C45 1.523(17)
